data_7011963
loop_
_publ_author_name
'Christopher J. Adams'
'Ian M. Bartlett'
'Neil G. Connelly'
'David J. Harding'
'Owen D. Hayward'
'Antonio J. Mart\'in'
'A. Guy Orpen'
'Michael J. Quayle'
'Philip H. Rieger'

_publ_section_title
;
 Redox routes to arenechromium complexes of two-, three- and
 four-electron alkynes; structure and bonding in paramagnetic
 [Cr(CO)L(\h-RCCR)(\h-arene)]+
;
_journal_issue 22
_journal_name_full 'J. Chem. Soc., Dalton Trans.'
_journal_page_first 4281
_journal_page_last 4288
_journal_paper_doi 10.1039/b206177p
_journal_year 2002
_chemical_formula_sum 'C38 H41 Cr F6 N O3 P'
_chemical_formula_weight 756.69
_space_group_IT_number 14
_symmetry_cell_setting monoclinic
_symmetry_space_group_name_Hall '-P 2yn'
_symmetry_space_group_name_H-M 'P 1 21/n 1'
_atom_sites_solution_hydrogens geom
_atom_sites_solution_primary direct
_atom_sites_solution_secondary difmap
_audit_creation_method SHELXL-97
_cell_angle_alpha 90.00
_cell_angle_beta 104.917(12)
_cell_angle_gamma 90.00
_cell_formula_units_Z 4
_cell_length_a 11.1760(17)
_cell_length_b 22.284(5)
_cell_length_c 14.739(2)
_cell_measurement_reflns_used 254
_cell_measurement_temperature 173(2)
_cell_volume 3547.0(11)
_computing_cell_refinement 'Bruker SMART'
_computing_data_collection 'Bruker SMART'
_computing_data_reduction 'Bruker SHELXTL'
_computing_molecular_graphics 'Bruker SHELXTL'
_computing_publication_material 'Bruker SHELXTL'
_computing_structure_refinement 'SHELXL-97 (Sheldrick, 1997)'
_computing_structure_solution 'SHELXS-97 (Sheldrick, 1990)'
_diffrn_ambient_temperature 173(2)
_diffrn_measured_fraction_theta_full 0.996
_diffrn_measured_fraction_theta_max 0.996
_diffrn_measurement_device_type 'CCD area detector'
_diffrn_measurement_method 'omega scans with narrow frames'
_diffrn_radiation_monochromator graphite
_diffrn_radiation_source 'fine-focus sealed tube'
_diffrn_radiation_type MoK\a
_diffrn_radiation_wavelength 0.71073
_diffrn_reflns_av_R_equivalents 0.0469
_diffrn_reflns_av_sigmaI/netI 0.0398
_diffrn_reflns_limit_h_max 6
_diffrn_reflns_limit_h_min -13
_diffrn_reflns_limit_k_max 26
_diffrn_reflns_limit_k_min -26
_diffrn_reflns_limit_l_max 16
_diffrn_reflns_limit_l_min -17
_diffrn_reflns_number 18328
_diffrn_reflns_theta_full 25.00
_diffrn_reflns_theta_max 25.00
_diffrn_reflns_theta_min 1.70
_diffrn_standards_decay_% 0
_exptl_absorpt_coefficient_mu 0.437
_exptl_absorpt_correction_T_max 0.9785
_exptl_absorpt_correction_T_min 0.9785
_exptl_absorpt_correction_type multi-scan
_exptl_absorpt_process_details 'SADABS (Sheldrick 1996)'
_exptl_crystal_colour red-black
_exptl_crystal_density_diffrn 1.417
_exptl_crystal_density_method 'not measured'
_exptl_crystal_description needle
_exptl_crystal_F_000 1572
_exptl_crystal_size_max 0.05
_exptl_crystal_size_mid 0.05
_exptl_crystal_size_min 0.05
_refine_diff_density_max 0.495
_refine_diff_density_min -0.397
_refine_diff_density_rms 0.067
_refine_ls_extinction_method none
_refine_ls_goodness_of_fit_ref 1.117
_refine_ls_hydrogen_treatment mixed
_refine_ls_matrix_type full
_refine_ls_number_parameters 506
_refine_ls_number_reflns 6232
_refine_ls_number_restraints 86
_refine_ls_restrained_S_all 1.157
_refine_ls_R_factor_all 0.0830
_refine_ls_R_factor_gt 0.0582
_refine_ls_shift/su_max 0.000
_refine_ls_shift/su_mean 0.000
_refine_ls_structure_factor_coef Fsqd
_refine_ls_weighting_details
;
calc w=1/[\s^2^(Fo^2^)+(0.0345P)^2^+8.3537P] where 
P=(Fo^2^+2Fc^2^)/3
;
_refine_ls_weighting_scheme calc
_refine_ls_wR_factor_gt 0.1227
_refine_ls_wR_factor_ref 0.1405
_reflns_number_gt 4786
_reflns_number_total 6232
_reflns_threshold_expression >2sigma(I)
_cod_data_source_file b206177p.txt
_cod_data_source_block 7plus
_cod_original_cell_volume 3547.1(10)
_cod_original_sg_symbol_H-M P2(1)/n
_cod_database_code 7011963

loop_
_symmetry_equiv_pos_as_xyz
'x, y, z'
'-x+1/2, y+1/2, -z+1/2'
'-x, -y, -z'
'x-1/2, -y-1/2, z-1/2'

loop_
_atom_site_label
_atom_site_type_symbol
_atom_site_fract_x
_atom_site_fract_y
_atom_site_fract_z
_atom_site_U_iso_or_equiv
_atom_site_adp_type
_atom_site_occupancy
_atom_site_symmetry_multiplicity
_atom_site_calc_flag
_atom_site_refinement_flags
_atom_site_disorder_assembly
_atom_site_disorder_group
Cr1 Cr 0.43322(5) 0.11446(3) 0.60917(4) 0.02255(16) Uani 1 1 d . . .
C1 C 0.6015(4) 0.10088(19) 0.7336(3) 0.0347(10) Uani 1 1 d . . .
C2 C 0.5623(4) 0.1616(2) 0.7335(3) 0.0391(10) Uani 1 1 d . . .
C3 C 0.4393(5) 0.17348(19) 0.7387(3) 0.0424(12) Uani 1 1 d . . .
C4 C 0.3550(4) 0.1252(2) 0.7353(3) 0.0412(11) Uani 1 1 d . . .
C5 C 0.3952(4) 0.0665(2) 0.7335(3) 0.0386(10) Uani 1 1 d . . .
C6 C 0.5208(4) 0.05486(19) 0.7358(3) 0.0401(10) Uani 1 1 d . . .
C7 C 0.7353(4) 0.0879(3) 0.7347(4) 0.0672(17) Uani 1 1 d . . .
H7A H 0.7850 0.0846 0.7998 0.101 Uiso 1 1 calc R . .
H7B H 0.7675 0.1207 0.7034 0.101 Uiso 1 1 calc R . .
H7C H 0.7398 0.0502 0.7017 0.101 Uiso 1 1 calc R . .
C8 C 0.6510(6) 0.2129(3) 0.7349(4) 0.0682(17) Uani 1 1 d . . .
H8A H 0.6931 0.2228 0.8001 0.102 Uiso 1 1 calc R . .
H8B H 0.6050 0.2480 0.7043 0.102 Uiso 1 1 calc R . .
H8C H 0.7124 0.2011 0.7013 0.102 Uiso 1 1 calc R . .
C9 C 0.3996(6) 0.2361(2) 0.7541(4) 0.0715(18) Uani 1 1 d . . .
H9A H 0.4191 0.2444 0.8216 0.107 Uiso 1 1 calc R . .
H9B H 0.3102 0.2400 0.7270 0.107 Uiso 1 1 calc R . .
H9C H 0.4435 0.2647 0.7237 0.107 Uiso 1 1 calc R . .
C10 C 0.2203(5) 0.1382(3) 0.7310(4) 0.0704(18) Uani 1 1 d . . .
H10A H 0.2098 0.1407 0.7948 0.106 Uiso 1 1 calc R . .
H10B H 0.1682 0.1058 0.6969 0.106 Uiso 1 1 calc R . .
H10C H 0.1960 0.1763 0.6984 0.106 Uiso 1 1 calc R . .
C11 C 0.3103(5) 0.0135(3) 0.7373(4) 0.0664(16) Uani 1 1 d . . .
H11A H 0.3150 0.0036 0.8029 0.100 Uiso 1 1 calc R . .
H11B H 0.3363 -0.0213 0.7064 0.100 Uiso 1 1 calc R . .
H11C H 0.2248 0.0241 0.7049 0.100 Uiso 1 1 calc R . .
C12 C 0.5680(6) -0.0098(2) 0.7402(4) 0.0739(18) Uani 1 1 d . . .
H12A H 0.6000 -0.0219 0.8060 0.111 Uiso 1 1 calc R . .
H12B H 0.6343 -0.0126 0.7080 0.111 Uiso 1 1 calc R . .
H12C H 0.4998 -0.0365 0.7095 0.111 Uiso 1 1 calc R . .
C13 C 0.3138(3) 0.17545(16) 0.5316(2) 0.0250(8) Uani 1 1 d . . .
C14 C 0.2695(3) 0.12406(16) 0.5032(2) 0.0250(8) Uani 1 1 d . . .
C15 C 0.4029(3) 0.04112(18) 0.5503(3) 0.0290(9) Uani 1 1 d . . .
O1 O 0.3782(3) -0.00588(12) 0.5186(2) 0.0397(7) Uani 1 1 d . . .
C16 C 0.5447(3) 0.13712(16) 0.5316(3) 0.0259(8) Uani 1 1 d . . .
N1 N 0.6051(3) 0.14989(14) 0.4816(2) 0.0309(7) Uani 1 1 d . . .
C21 C 0.2907(3) 0.23939(17) 0.5177(2) 0.0254(8) Uani 1 1 d . . .
C22 C 0.1703(3) 0.26146(17) 0.5052(2) 0.0276(8) Uani 1 1 d . . .
H22A H 0.1052 0.2346 0.5076 0.033 Uiso 1 1 calc R . .
C23 C 0.1449(4) 0.32215(17) 0.4894(3) 0.0292(9) Uani 1 1 d . . .
H23A H 0.0631 0.3367 0.4822 0.035 Uiso 1 1 calc R . .
C24 C 0.2388(4) 0.36119(17) 0.4841(3) 0.0288(8) Uani 1 1 d . . .
C25 C 0.3588(4) 0.33959(17) 0.4945(3) 0.0304(9) Uani 1 1 d . . .
H25A H 0.4230 0.3663 0.4892 0.037 Uiso 1 1 calc R . .
C26 C 0.3844(3) 0.27957(17) 0.5124(3) 0.0285(8) Uani 1 1 d . . .
H26A H 0.4667 0.2654 0.5212 0.034 Uiso 1 1 calc R . .
O2 O 0.2233(3) 0.42159(12) 0.4690(2) 0.0399(7) Uani 1 1 d . . .
C33 C 0.1131(4) 0.4481(2) 0.4827(3) 0.0438(11) Uani 1 1 d . . .
H33A H 0.1133 0.4912 0.4697 0.066 Uiso 1 1 calc R . .
H33B H 0.1096 0.4418 0.5478 0.066 Uiso 1 1 calc R . .
H33C H 0.0408 0.4294 0.4400 0.066 Uiso 1 1 calc R . .
C27 C 0.1838(3) 0.09198(16) 0.4276(3) 0.0252(8) Uani 1 1 d . . .
C28 C 0.1655(3) 0.11178(17) 0.3355(3) 0.0266(8) Uani 1 1 d . . .
H28A H 0.2027 0.1484 0.3243 0.032 Uiso 1 1 calc R . .
C29 C 0.0951(3) 0.08011(18) 0.2597(3) 0.0293(9) Uani 1 1 d . . .
H29A H 0.0852 0.0944 0.1974 0.035 Uiso 1 1 calc R . .
C30 C 0.0388(3) 0.02690(18) 0.2762(3) 0.0298(9) Uani 1 1 d . . .
C31 C 0.0504(4) 0.00787(17) 0.3676(3) 0.0311(9) Uani 1 1 d . . .
H31A H 0.0078 -0.0271 0.3789 0.037 Uiso 1 1 calc R . .
C32 C 0.1229(3) 0.03915(17) 0.4420(3) 0.0297(9) Uani 1 1 d . . .
H32A H 0.1320 0.0248 0.5041 0.036 Uiso 1 1 calc R . .
O3 O -0.0280(3) -0.00983(13) 0.20821(19) 0.0400(7) Uani 1 1 d . . .
C34 C -0.0350(5) 0.0050(2) 0.1131(3) 0.0603(15) Uani 1 1 d . . .
H34A H -0.0857 -0.0249 0.0716 0.091 Uiso 1 1 calc R . .
H34B H 0.0485 0.0053 0.1033 0.091 Uiso 1 1 calc R . .
H34C H -0.0726 0.0447 0.0988 0.091 Uiso 1 1 calc R . .
C35 C 0.6608(4) 0.15161(17) 0.4060(3) 0.0291(9) Uani 1 1 d . . .
C36 C 0.7864(4) 0.14043(17) 0.4234(3) 0.0345(9) Uani 1 1 d . . .
C37 C 0.8340(4) 0.13467(18) 0.3453(3) 0.0388(10) Uani 1 1 d . . .
H37A H 0.9194 0.1259 0.3538 0.047 Uiso 1 1 calc R . .
C38 C 0.7586(4) 0.14153(19) 0.2556(3) 0.0384(10) Uani 1 1 d . . .
H38A H 0.7917 0.1356 0.2030 0.046 Uiso 1 1 calc R . .
C39 C 0.6361(4) 0.1569(2) 0.2418(3) 0.0404(10) Uani 1 1 d . . .
H39A H 0.5864 0.1636 0.1798 0.049 Uiso 1 1 calc R . .
C40 C 0.5845(4) 0.1628(2) 0.3173(3) 0.0380(10) Uani 1 1 d . . .
C41 C 0.8663(4) 0.1359(2) 0.5215(3) 0.0543(13) Uani 1 1 d . . .
H41A H 0.8153 0.1413 0.5660 0.082 Uiso 1 1 calc R . .
H41B H 0.9301 0.1671 0.5319 0.082 Uiso 1 1 calc R . .
H41C H 0.9058 0.0963 0.5309 0.082 Uiso 1 1 calc R . .
C42 C 0.4503(4) 0.1797(3) 0.3040(3) 0.0625(16) Uani 1 1 d . . .
H42A H 0.4115 0.1859 0.2371 0.094 Uiso 1 1 calc R . .
H42B H 0.4450 0.2169 0.3384 0.094 Uiso 1 1 calc R . .
H42C H 0.4072 0.1475 0.3279 0.094 Uiso 1 1 calc R . .
P1 P 0.26176(11) 0.15311(6) 0.01780(8) 0.0463(3) Uani 1 1 d D . .
F1 F 0.1385(6) 0.1667(5) -0.0601(5) 0.086(4) Uani 0.548(11) 1 d PD A 1
F2 F 0.2336(14) 0.2005(5) 0.0819(8) 0.111(5) Uani 0.548(11) 1 d PD A 1
F3 F 0.2833(9) 0.1013(3) -0.0544(6) 0.069(3) Uani 0.548(11) 1 d PD A 1
F4 F 0.3845(9) 0.1300(6) 0.0864(8) 0.077(3) Uani 0.548(11) 1 d PD A 1
F5 F 0.3342(7) 0.1953(3) -0.0322(8) 0.086(3) Uani 0.548(11) 1 d PD A 1
F6 F 0.1878(9) 0.1034(5) 0.0586(5) 0.118(4) Uani 0.548(11) 1 d PD A 1
F1' F 0.1836(12) 0.2019(6) -0.0465(8) 0.124(5) Uani 0.452(11) 1 d PD A 2
F2' F 0.2071(13) 0.1762(7) 0.1024(9) 0.086(4) Uani 0.452(11) 1 d PD A 2
F3' F 0.3301(10) 0.1316(10) -0.0530(8) 0.163(11) Uani 0.452(11) 1 d PD A 2
F4' F 0.3444(14) 0.1124(6) 0.0957(12) 0.095(5) Uani 0.452(11) 1 d PD A 2
F5' F 0.3681(8) 0.2034(4) 0.0556(10) 0.100(4) Uani 0.452(11) 1 d PD A 2
F6' F 0.1607(10) 0.1084(5) -0.0074(13) 0.174(9) Uani 0.452(11) 1 d PD A 2

loop_
_atom_site_aniso_label
_atom_site_aniso_U_11
_atom_site_aniso_U_22
_atom_site_aniso_U_33
_atom_site_aniso_U_23
_atom_site_aniso_U_13
_atom_site_aniso_U_12
Cr1 0.0246(3) 0.0221(3) 0.0216(3) -0.0008(2) 0.0073(2) 0.0023(2)
C1 0.030(2) 0.048(3) 0.024(2) 0.0031(18) 0.0044(16) 0.0075(19)
C2 0.050(3) 0.040(2) 0.024(2) 0.0003(18) 0.0031(19) -0.016(2)
C3 0.074(3) 0.032(2) 0.0172(19) 0.0000(16) 0.006(2) 0.022(2)
C4 0.032(2) 0.072(3) 0.021(2) 0.001(2) 0.0093(17) 0.009(2)
C5 0.043(3) 0.050(3) 0.021(2) 0.0064(18) 0.0056(18) -0.011(2)
C6 0.056(3) 0.032(2) 0.029(2) 0.0037(18) 0.0043(19) 0.009(2)
C7 0.039(3) 0.116(5) 0.047(3) 0.011(3) 0.011(2) 0.022(3)
C8 0.085(4) 0.068(4) 0.044(3) -0.002(3) 0.004(3) -0.044(3)
C9 0.122(5) 0.047(3) 0.041(3) -0.004(2) 0.014(3) 0.034(3)
C10 0.041(3) 0.130(6) 0.043(3) -0.001(3) 0.014(2) 0.024(3)
C11 0.070(4) 0.074(4) 0.055(3) 0.012(3) 0.016(3) -0.034(3)
C12 0.110(5) 0.040(3) 0.061(3) 0.005(3) 0.003(3) 0.026(3)
C13 0.0253(19) 0.029(2) 0.0215(18) 0.0017(15) 0.0074(15) 0.0038(16)
C14 0.0245(19) 0.029(2) 0.0234(18) 0.0006(15) 0.0090(15) 0.0014(16)
C15 0.027(2) 0.032(2) 0.030(2) 0.0040(17) 0.0103(16) 0.0069(17)
O1 0.0401(18) 0.0259(16) 0.0536(19) -0.0123(14) 0.0132(14) -0.0003(13)
C16 0.0235(19) 0.0248(19) 0.0273(19) -0.0030(15) 0.0025(16) 0.0036(16)
N1 0.0300(18) 0.0306(18) 0.0351(18) -0.0013(14) 0.0140(15) 0.0002(14)
C21 0.027(2) 0.030(2) 0.0194(17) -0.0035(15) 0.0058(15) 0.0035(16)
C22 0.025(2) 0.033(2) 0.0243(19) -0.0007(16) 0.0043(15) -0.0021(16)
C23 0.029(2) 0.033(2) 0.025(2) -0.0013(16) 0.0046(16) 0.0061(17)
C24 0.034(2) 0.026(2) 0.0263(19) -0.0024(16) 0.0063(16) 0.0042(17)
C25 0.030(2) 0.027(2) 0.035(2) -0.0008(17) 0.0084(17) -0.0024(17)
C26 0.025(2) 0.031(2) 0.030(2) -0.0035(16) 0.0078(16) 0.0022(16)
O2 0.0409(17) 0.0261(15) 0.0523(18) 0.0012(13) 0.0114(14) 0.0074(13)
C33 0.050(3) 0.036(2) 0.045(3) -0.002(2) 0.010(2) 0.017(2)
C27 0.0228(19) 0.0247(19) 0.0282(19) -0.0012(15) 0.0068(15) 0.0030(15)
C28 0.0220(18) 0.0255(19) 0.033(2) 0.0047(16) 0.0090(15) 0.0016(16)
C29 0.025(2) 0.037(2) 0.0257(19) 0.0066(16) 0.0060(16) -0.0005(17)
C30 0.0236(19) 0.034(2) 0.030(2) -0.0030(17) 0.0029(16) -0.0006(17)
C31 0.029(2) 0.028(2) 0.037(2) 0.0030(17) 0.0087(17) -0.0042(17)
C32 0.031(2) 0.033(2) 0.027(2) 0.0039(16) 0.0099(16) -0.0009(17)
O3 0.0421(17) 0.0424(17) 0.0309(15) -0.0054(13) 0.0009(13) -0.0133(14)
C34 0.073(4) 0.066(3) 0.031(3) -0.007(2) -0.006(2) -0.021(3)
C35 0.032(2) 0.025(2) 0.036(2) -0.0020(16) 0.0199(18) -0.0037(16)
C36 0.039(2) 0.024(2) 0.045(2) 0.0098(18) 0.021(2) 0.0033(18)
C37 0.039(2) 0.028(2) 0.059(3) 0.0069(19) 0.030(2) 0.0020(18)
C38 0.044(3) 0.036(2) 0.044(2) -0.0056(19) 0.028(2) -0.010(2)
C39 0.040(2) 0.050(3) 0.034(2) -0.010(2) 0.0142(19) -0.014(2)
C40 0.035(2) 0.047(3) 0.036(2) -0.0101(19) 0.0145(19) -0.0057(19)
C41 0.041(3) 0.070(3) 0.056(3) 0.025(3) 0.019(2) 0.016(2)
C42 0.031(3) 0.119(5) 0.038(3) -0.009(3) 0.009(2) 0.003(3)
P1 0.0343(6) 0.0643(8) 0.0405(7) -0.0015(6) 0.0100(5) -0.0003(6)
F1 0.033(3) 0.175(11) 0.049(4) -0.020(5) 0.007(3) 0.027(5)
F2 0.153(12) 0.103(8) 0.075(7) -0.051(7) 0.023(6) 0.038(7)
F3 0.090(8) 0.069(5) 0.049(4) -0.001(3) 0.020(5) 0.023(4)
F4 0.050(4) 0.111(10) 0.057(5) -0.012(5) -0.009(4) 0.011(5)
F5 0.080(6) 0.062(4) 0.126(9) 0.015(5) 0.047(5) -0.017(4)
F6 0.120(8) 0.177(10) 0.069(5) 0.010(6) 0.048(5) -0.070(7)
F1' 0.126(12) 0.130(11) 0.089(8) 0.044(7) -0.022(7) 0.046(9)
F2' 0.071(6) 0.130(12) 0.059(6) -0.005(7) 0.023(5) 0.026(7)
F3' 0.051(8) 0.40(3) 0.042(5) -0.030(13) 0.014(5) 0.072(13)
F4' 0.125(14) 0.052(7) 0.093(7) 0.015(5) 0.004(9) 0.028(8)
F5' 0.076(6) 0.085(6) 0.133(11) 0.009(6) 0.019(6) -0.033(5)
F6' 0.089(8) 0.115(12) 0.30(2) -0.122(15) 0.014(13) -0.050(8)

loop_
_atom_type_symbol
_atom_type_description
_atom_type_scat_dispersion_real
_atom_type_scat_dispersion_imag
_atom_type_scat_source
C C 0.0033 0.0016 'International Tables Vol C Tables 4.2.6.8 and 6.1.1.4'
H H 0.0000 0.0000 'International Tables Vol C Tables 4.2.6.8 and 6.1.1.4'
N N 0.0061 0.0033 'International Tables Vol C Tables 4.2.6.8 and 6.1.1.4'
O O 0.0106 0.0060 'International Tables Vol C Tables 4.2.6.8 and 6.1.1.4'
F F 0.0171 0.0103 'International Tables Vol C Tables 4.2.6.8 and 6.1.1.4'
P P 0.1023 0.0942 'International Tables Vol C Tables 4.2.6.8 and 6.1.1.4'
Cr Cr 0.3209 0.6236 'International Tables Vol C Tables 4.2.6.8 and 6.1.1.4'

loop_
_geom_angle_atom_site_label_1
_geom_angle_atom_site_label_2
_geom_angle_atom_site_label_3
_geom_angle
_geom_angle_site_symmetry_1
_geom_angle_site_symmetry_3
_geom_angle_publ_flag
C15 Cr1 C16 91.24(16) . . ?
C15 Cr1 C13 108.26(16) . . ?
C16 Cr1 C13 85.61(15) . . ?
C15 Cr1 C14 73.68(15) . . ?
C16 Cr1 C14 95.94(14) . . ?
C13 Cr1 C14 35.96(14) . . ?
C15 Cr1 C5 84.93(16) . . ?
C16 Cr1 C5 151.26(16) . . ?
C13 Cr1 C5 122.64(16) . . ?
C14 Cr1 C5 110.13(15) . . ?
C15 Cr1 C4 114.70(18) . . ?
C16 Cr1 C4 152.86(17) . . ?
C13 Cr1 C4 93.15(15) . . ?
C14 Cr1 C4 98.86(14) . . ?
C5 Cr1 C4 35.73(17) . . ?
C15 Cr1 C2 142.30(17) . . ?
C16 Cr1 C2 89.11(15) . . ?
C13 Cr1 C2 109.36(16) . . ?
C14 Cr1 C2 143.71(16) . . ?
C5 Cr1 C2 77.15(15) . . ?
C4 Cr1 C2 65.70(16) . . ?
C15 Cr1 C1 105.93(16) . . ?
C16 Cr1 C1 89.26(15) . . ?
C13 Cr1 C1 145.51(15) . . ?
C14 Cr1 C1 174.79(15) . . ?
C5 Cr1 C1 64.72(15) . . ?
C4 Cr1 C1 76.51(15) . . ?
C2 Cr1 C1 36.37(16) . . ?
C15 Cr1 C6 81.81(16) . . ?
C16 Cr1 C6 114.92(16) . . ?
C13 Cr1 C6 157.43(15) . . ?
C14 Cr1 C6 140.87(16) . . ?
C5 Cr1 C6 36.34(16) . . ?
C4 Cr1 C6 64.33(16) . . ?
C2 Cr1 C6 64.12(15) . . ?
C1 Cr1 C6 34.86(15) . . ?
C15 Cr1 C3 149.27(17) . . ?
C16 Cr1 C3 116.63(17) . . ?
C13 Cr1 C3 87.70(14) . . ?
C14 Cr1 C3 113.23(15) . . ?
C5 Cr1 C3 64.45(16) . . ?
C4 Cr1 C3 36.29(17) . . ?
C2 Cr1 C3 36.11(17) . . ?
C1 Cr1 C3 64.39(15) . . ?
C6 Cr1 C3 74.98(14) . . ?
C6 C1 C2 120.5(4) . . ?
C6 C1 C7 120.6(4) . . ?
C2 C1 C7 118.9(4) . . ?
C6 C1 Cr1 73.0(2) . . ?
C2 C1 Cr1 71.5(2) . . ?
C7 C1 Cr1 129.7(3) . . ?
C3 C2 C1 118.6(4) . . ?
C3 C2 C8 120.0(5) . . ?
C1 C2 C8 121.3(5) . . ?
C3 C2 Cr1 73.0(2) . . ?
C1 C2 Cr1 72.1(2) . . ?
C8 C2 Cr1 129.7(3) . . ?
C2 C3 C4 120.0(4) . . ?
C2 C3 C9 120.6(5) . . ?
C4 C3 C9 119.3(5) . . ?
C2 C3 Cr1 70.9(2) . . ?
C4 C3 Cr1 70.2(2) . . ?
C9 C3 Cr1 135.2(3) . . ?
C5 C4 C3 119.9(4) . . ?
C5 C4 C10 120.1(5) . . ?
C3 C4 C10 119.9(5) . . ?
C5 C4 Cr1 71.9(2) . . ?
C3 C4 Cr1 73.5(2) . . ?
C10 C4 Cr1 125.1(3) . . ?
C4 C5 C6 119.7(4) . . ?
C4 C5 C11 121.5(4) . . ?
C6 C5 C11 118.6(4) . . ?
C4 C5 Cr1 72.4(2) . . ?
C6 C5 Cr1 73.4(2) . . ?
C11 C5 Cr1 130.2(3) . . ?
C1 C6 C5 121.0(4) . . ?
C1 C6 C12 118.9(5) . . ?
C5 C6 C12 120.1(5) . . ?
C1 C6 Cr1 72.1(2) . . ?
C5 C6 Cr1 70.3(2) . . ?
C12 C6 Cr1 130.5(3) . . ?
C14 C13 C21 142.6(4) . . ?
C14 C13 Cr1 74.2(2) . . ?
C21 C13 Cr1 143.1(3) . . ?
C13 C14 C27 144.6(4) . . ?
C13 C14 Cr1 69.8(2) . . ?
C27 C14 Cr1 143.0(3) . . ?
O1 C15 Cr1 174.4(3) . . ?
N1 C16 Cr1 176.3(3) . . ?
C16 N1 C35 163.7(4) . . ?
C26 C21 C22 118.5(3) . . ?
C26 C21 C13 121.9(3) . . ?
C22 C21 C13 119.5(3) . . ?
C23 C22 C21 120.8(4) . . ?
C24 C23 C22 119.8(4) . . ?
O2 C24 C23 124.3(4) . . ?
O2 C24 C25 115.8(4) . . ?
C23 C24 C25 120.0(4) . . ?
C26 C25 C24 120.1(4) . . ?
C25 C26 C21 120.8(4) . . ?
C24 O2 C33 117.5(3) . . ?
C28 C27 C32 117.3(3) . . ?
C28 C27 C14 119.6(3) . . ?
C32 C27 C14 123.0(3) . . ?
C29 C28 C27 122.4(3) . . ?
C28 C29 C30 118.8(3) . . ?
O3 C30 C31 115.4(3) . . ?
O3 C30 C29 124.8(3) . . ?
C31 C30 C29 119.8(3) . . ?
C32 C31 C30 120.6(4) . . ?
C31 C32 C27 121.0(3) . . ?
C30 O3 C34 117.9(3) . . ?
C36 C35 C40 123.8(4) . . ?
C36 C35 N1 118.8(4) . . ?
C40 C35 N1 117.4(3) . . ?
C35 C36 C37 116.6(4) . . ?
C35 C36 C41 121.1(4) . . ?
C37 C36 C41 122.2(4) . . ?
C38 C37 C36 120.8(4) . . ?
C39 C38 C37 120.6(4) . . ?
C38 C39 C40 120.6(4) . . ?
C39 C40 C35 117.2(4) . . ?
C39 C40 C42 121.6(4) . . ?
C35 C40 C42 121.1(4) . . ?
F6' P1 F2 111.1(7) . . ?
F6' P1 F3' 95.8(6) . . ?
F2 P1 F3' 151.2(8) . . ?
F6' P1 F5 138.6(7) . . ?
F2 P1 F5 95.2(5) . . ?
F3' P1 F5 56.5(7) . . ?
F6' P1 F1' 92.6(6) . . ?
F2 P1 F1' 73.5(7) . . ?
F3' P1 F1' 96.0(9) . . ?
F5 P1 F1' 64.2(6) . . ?
F6' P1 F4' 93.6(6) . . ?
F2 P1 F4' 97.2(10) . . ?
F3' P1 F4' 90.9(11) . . ?
F5 P1 F4' 114.9(6) . . ?
F1' P1 F4' 170.3(9) . . ?
F6' P1 F4 115.2(7) . . ?
F2 P1 F4 96.7(8) . . ?
F3' P1 F4 80.1(7) . . ?
F5 P1 F4 91.7(4) . . ?
F1' P1 F4 152.2(6) . . ?
F4' P1 F4 23.5(6) . . ?
F6' P1 F1 58.6(6) . . ?
F2 P1 F1 92.1(7) . . ?
F3' P1 F1 93.4(5) . . ?
F5 P1 F1 90.2(4) . . ?
F1' P1 F1 34.4(5) . . ?
F4' P1 F1 152.1(6) . . ?
F4 P1 F1 170.8(7) . . ?
F6' P1 F6 35.7(7) . . ?
F2 P1 F6 92.2(5) . . ?
F3' P1 F6 116.2(9) . . ?
F5 P1 F6 172.4(5) . . ?
F1' P1 F6 116.9(6) . . ?
F4' P1 F6 65.5(6) . . ?
F4 P1 F6 88.9(5) . . ?
F1 P1 F6 88.1(4) . . ?
F6' P1 F2' 89.5(6) . . ?
F2 P1 F2' 26.5(6) . . ?
F3' P1 F2' 172.5(7) . . ?
F5 P1 F2' 121.7(5) . . ?
F1' P1 F2' 89.0(8) . . ?
F4' P1 F2' 83.5(10) . . ?
F4 P1 F2' 92.8(8) . . ?
F1 P1 F2' 93.9(6) . . ?
F6 P1 F2' 65.8(6) . . ?
F6' P1 F5' 173.9(6) . . ?
F2 P1 F5' 63.4(6) . . ?
F3' P1 F5' 90.0(6) . . ?
F5 P1 F5' 46.9(4) . . ?
F1' P1 F5' 88.5(5) . . ?
F4' P1 F5' 84.7(5) . . ?
F4 P1 F5' 64.2(6) . . ?
F1 P1 F5' 122.8(5) . . ?
F6 P1 F5' 139.2(5) . . ?
F2' P1 F5' 84.5(5) . . ?
F6' P1 F3 65.9(6) . . ?
F2 P1 F3 176.5(7) . . ?
F3' P1 F3 31.1(7) . . ?
F5 P1 F3 86.4(4) . . ?
F1' P1 F3 104.6(7) . . ?
F4' P1 F3 84.8(8) . . ?
F4 P1 F3 86.3(7) . . ?
F1 P1 F3 84.8(5) . . ?
F6 P1 F3 86.1(4) . . ?
F2' P1 F3 151.9(5) . . ?
F5' P1 F3 119.6(5) . . ?

loop_
_geom_bond_atom_site_label_1
_geom_bond_atom_site_label_2
_geom_bond_distance
_geom_bond_site_symmetry_2
_geom_bond_publ_flag
Cr1 C15 1.840(4) . ?
Cr1 C16 1.962(4) . ?
Cr1 C13 2.037(4) . ?
Cr1 C14 2.088(4) . ?
Cr1 C5 2.255(4) . ?
Cr1 C4 2.262(4) . ?
Cr1 C2 2.276(4) . ?
Cr1 C1 2.284(4) . ?
Cr1 C6 2.295(4) . ?
Cr1 C3 2.305(4) . ?
C1 C6 1.371(6) . ?
C1 C2 1.423(6) . ?
C1 C7 1.520(6) . ?
C2 C3 1.420(7) . ?
C2 C8 1.509(6) . ?
C3 C4 1.423(7) . ?
C3 C9 1.499(6) . ?
C4 C5 1.386(6) . ?
C4 C10 1.517(6) . ?
C5 C6 1.419(6) . ?
C5 C11 1.525(6) . ?
C6 C12 1.531(6) . ?
C13 C14 1.275(5) . ?
C13 C21 1.453(5) . ?
C14 C27 1.457(5) . ?
C15 O1 1.151(5) . ?
C16 N1 1.156(5) . ?
N1 C35 1.410(5) . ?
C21 C26 1.395(5) . ?
C21 C22 1.399(5) . ?
C22 C23 1.389(5) . ?
C23 C24 1.381(5) . ?
C24 O2 1.368(5) . ?
C24 C25 1.396(5) . ?
C25 C26 1.379(5) . ?
O2 C33 1.426(5) . ?
C27 C28 1.392(5) . ?
C27 C32 1.403(5) . ?
C28 C29 1.383(5) . ?
C29 C30 1.393(5) . ?
C30 O3 1.359(4) . ?
C30 C31 1.386(5) . ?
C31 C32 1.374(5) . ?
O3 C34 1.423(5) . ?
C35 C36 1.383(6) . ?
C35 C40 1.387(6) . ?
C36 C37 1.393(6) . ?
C36 C41 1.494(6) . ?
C37 C38 1.381(6) . ?
C38 C39 1.375(6) . ?
C39 C40 1.386(6) . ?
C40 C42 1.510(6) . ?
P1 F6' 1.479(9) . ?
P1 F2 1.503(8) . ?
P1 F3' 1.521(9) . ?
P1 F5 1.546(6) . ?
P1 F1' 1.554(9) . ?
P1 F4' 1.565(11) . ?
P1 F4 1.567(9) . ?
P1 F1 1.579(6) . ?
P1 F6 1.589(7) . ?
P1 F2' 1.608(10) . ?
P1 F5' 1.624(8) . ?
P1 F3 1.631(8) . ?
